data_4116606
loop_
_publ_author_name
'Pavel Anzenbacher'
'Karolina Jurs\'ikov\'a'
'Vincent M. Lynch'
'Philip A. Gale'
'Jonathan L. Sessler'

_publ_section_title
;
 Calix[4]pyrroles Containing Deep Cavities and Fixed Walls. Synthesis,
 Structural Studies, and Anion Binding Properties of the Isomeric Products
 Derived from the Condensation of p-Hydroxyacetophenone and Pyrrole
;
_journal_name_full 'Journal of the American Chemical Society'
_journal_page_first 11020
_journal_page_last 11021
_journal_paper_doi 10.1021/ja993195n
_journal_volume 121
_journal_year 1999
_chemical_formula_sum 'C56 H58 N6 O4'
_chemical_formula_weight 879.08
_chemical_name_systematic
; 
 ? 
;
_space_group_IT_number 14
_symmetry_cell_setting monoclinic
_symmetry_space_group_name_Hall '-P 2yn'
_symmetry_space_group_name_H-M 'P 1 21/n 1'
_atom_sites_solution_hydrogens geom
_atom_sites_solution_primary direct
_atom_sites_solution_secondary difmap
_audit_creation_method SHELXL
_cell_angle_alpha 90.00
_cell_angle_beta 111.288(2)
_cell_angle_gamma 90.00
_cell_formula_units_Z 4
_cell_length_a 16.0292(4)
_cell_length_b 19.0713(6)
_cell_length_c 16.8933(5)
_cell_measurement_temperature 153(2)
_cell_volume 4811.9(2)
_computing_structure_refinement 'SHELXL-93 (Sheldrick, 1993)'
_computing_structure_solution 'SHELXS-86 (Sheldrick, 1990)'
_diffrn_ambient_temperature 153(2)
_diffrn_radiation_monochromator graphite
_diffrn_radiation_source 'fine-focus sealed tube'
_diffrn_radiation_type MoK\a
_diffrn_radiation_wavelength 0.71073
_diffrn_reflns_av_R_equivalents 0.0260
_diffrn_reflns_av_sigmaI/netI 0.0486
_diffrn_reflns_limit_h_max 20
_diffrn_reflns_limit_h_min -20
_diffrn_reflns_limit_k_max 16
_diffrn_reflns_limit_k_min -24
_diffrn_reflns_limit_l_max 21
_diffrn_reflns_limit_l_min -21
_diffrn_reflns_number 17592
_diffrn_reflns_theta_max 27.48
_diffrn_reflns_theta_min 2.93
_exptl_absorpt_coefficient_mu 0.077
_exptl_crystal_density_diffrn 1.213
_exptl_crystal_F_000 1872
_refine_diff_density_max 0.251
_refine_diff_density_min -0.227
_refine_diff_density_rms 0.042
_refine_ls_extinction_coef 0.0048(4)
_refine_ls_extinction_expression Fc^*^=kFc[1+0.001xFc^2^\l^3^/sin(2\q)]^-1/4^
_refine_ls_extinction_method SHELXL
_refine_ls_goodness_of_fit_all 1.030
_refine_ls_goodness_of_fit_obs 1.068
_refine_ls_matrix_type full
_refine_ls_number_parameters 612
_refine_ls_number_reflns 10888
_refine_ls_number_restraints 0
_refine_ls_restrained_S_all 1.030
_refine_ls_restrained_S_obs 1.068
_refine_ls_R_factor_all 0.0787
_refine_ls_R_factor_obs 0.0490
_refine_ls_shift/esd_max -0.001
_refine_ls_shift/esd_mean 0.000
_refine_ls_structure_factor_coef Fsqd
_refine_ls_weighting_details 'w=1/[\s^2^(Fo^2^)+(0.0316P)^2^+2.5706P] where P=(Fo^2^+2Fc^2^)/3'
_refine_ls_weighting_scheme calc
_refine_ls_wR_factor_all 0.1141
_refine_ls_wR_factor_obs 0.0991
_reflns_number_observed 7782
_reflns_number_total 10888
_reflns_observed_criterion >2sigma(I)
_cod_data_source_file ja993195n_1.cif
_cod_data_source_block methcalx
_cod_depositor_comments
;
The following automatic conversions were performed:

'_refine_ls_weighting_scheme' value 'calc
w=1/[\s^2^(Fo^2^)+(0.0316P)^2^+2.5706P] where P=(Fo^2^+2Fc^2^)/3' was
changed to 'calc'. New tag '_refine_ls_weighting_details' was
created. The value of the new tag was set to
'w=1/[\s^2^(Fo^2^)+(0.0316P)^2^+2.5706P] where P=(Fo^2^+2Fc^2^)/3'.

Automatic conversion script
Id: cif_fix_values 3143 2015-03-26 13:38:13Z robertas 
;
_cod_database_code 4116606

loop_
_symmetry_equiv_pos_as_xyz
'x, y, z'
'-x+1/2, y+1/2, -z+1/2'
'-x, -y, -z'
'x-1/2, -y-1/2, z-1/2'

loop_
_atom_site_aniso_label
_atom_site_aniso_U_11
_atom_site_aniso_U_22
_atom_site_aniso_U_33
_atom_site_aniso_U_23
_atom_site_aniso_U_13
_atom_site_aniso_U_12
N1 0.0262(7) 0.0214(7) 0.0237(7) 0.0000(6) 0.0095(6) -0.0020(5)
N2 0.0220(7) 0.0230(7) 0.0199(7) 0.0009(6) 0.0053(6) 0.0009(5)
N3 0.0212(7) 0.0221(7) 0.0255(7) -0.0032(6) 0.0064(6) 0.0022(6)
N4 0.0228(7) 0.0236(7) 0.0230(7) 0.0003(6) 0.0066(6) 0.0019(5)
C1 0.0211(7) 0.0214(8) 0.0289(8) -0.0015(7) 0.0071(7) -0.0001(6)
C2 0.0279(9) 0.0238(9) 0.0344(9) 0.0010(7) 0.0106(7) -0.0038(7)
C3 0.0284(8) 0.0274(9) 0.0272(8) 0.0038(7) 0.0107(7) -0.0008(7)
C4 0.0222(8) 0.0247(8) 0.0230(8) 0.0001(6) 0.0084(6) 0.0017(6)
C5 0.0254(8) 0.0217(8) 0.0227(8) 0.0002(6) 0.0090(6) 0.0012(6)
C6 0.0269(8) 0.0191(8) 0.0221(8) -0.0009(6) 0.0088(6) 0.0000(6)
C7 0.0307(9) 0.0260(9) 0.0234(8) 0.0050(7) 0.0071(7) -0.0002(7)
C8 0.0249(8) 0.0238(8) 0.0268(8) 0.0014(7) 0.0041(7) 0.0016(6)
C9 0.0209(7) 0.0183(8) 0.0255(8) -0.0021(6) 0.0056(6) 0.0006(6)
C10 0.0214(8) 0.0227(8) 0.0242(8) -0.0019(6) 0.0062(6) 0.0002(6)
C11 0.0210(7) 0.0229(8) 0.0244(8) -0.0004(7) 0.0057(6) -0.0002(6)
C12 0.0262(8) 0.0304(9) 0.0280(9) -0.0026(7) 0.0042(7) 0.0068(7)
C13 0.0301(9) 0.0251(9) 0.0276(9) -0.0047(7) 0.0079(7) 0.0053(7)
C14 0.0263(8) 0.0201(8) 0.0233(8) -0.0023(6) 0.0088(7) -0.0012(6)
C15 0.0251(8) 0.0219(8) 0.0239(8) 0.0003(6) 0.0084(7) -0.0004(6)
C16 0.0278(8) 0.0213(8) 0.0202(8) -0.0034(6) 0.0069(6) 0.0000(6)
C17 0.0302(8) 0.0281(9) 0.0229(8) 0.0026(7) 0.0081(7) 0.0046(7)
C18 0.0257(8) 0.0321(9) 0.0264(9) -0.0008(7) 0.0055(7) 0.0044(7)
C19 0.0232(8) 0.0236(8) 0.0248(8) -0.0051(7) 0.0067(7) -0.0003(6)
C20 0.0246(8) 0.0246(8) 0.0274(8) -0.0038(7) 0.0075(7) -0.0016(6)
C21 0.0332(9) 0.0319(9) 0.0249(8) 0.0007(7) 0.0136(7) 0.0007(7)
C22 0.0253(8) 0.0257(8) 0.0203(8) -0.0006(6) 0.0102(6) 0.0009(6)
C23 0.0268(8) 0.0278(9) 0.0264(8) -0.0009(7) 0.0082(7) 0.0005(7)
C24 0.0330(9) 0.0240(9) 0.0313(9) -0.0005(7) 0.0081(7) -0.0022(7)
C25 0.0354(9) 0.0238(9) 0.0263(8) 0.0034(7) 0.0115(7) 0.0043(7)
C26 0.0257(8) 0.0327(9) 0.0241(8) 0.0027(7) 0.0083(7) 0.0045(7)
C27 0.0257(8) 0.0276(9) 0.0241(8) -0.0024(7) 0.0108(7) -0.0012(7)
O28 0.0425(7) 0.0254(7) 0.0464(8) 0.0067(6) 0.0059(6) 0.0072(5)
C29 0.0515(13) 0.0388(12) 0.0520(13) 0.0075(10) 0.0034(10) 0.0172(10)
C30 0.0228(8) 0.0357(10) 0.0293(9) -0.0038(8) 0.0071(7) -0.0004(7)
C31 0.0189(7) 0.0230(8) 0.0260(8) -0.0036(7) 0.0058(6) -0.0033(6)
C32 0.0294(9) 0.0246(9) 0.0299(9) -0.0046(7) 0.0139(7) -0.0027(7)
C33 0.0346(9) 0.0274(9) 0.0302(9) 0.0003(7) 0.0147(8) -0.0047(7)
C34 0.0292(8) 0.0192(8) 0.0336(9) -0.0020(7) 0.0103(7) -0.0040(7)
C35 0.0355(9) 0.0231(9) 0.0314(9) -0.0063(7) 0.0143(8) -0.0032(7)
C36 0.0305(8) 0.0276(9) 0.0238(8) -0.0045(7) 0.0092(7) -0.0045(7)
O37 0.0475(7) 0.0209(6) 0.0388(7) 0.0012(5) 0.0177(6) -0.0008(5)
C38 0.0467(11) 0.0298(10) 0.0412(11) 0.0085(8) 0.0153(9) 0.0008(8)
C39 0.0326(9) 0.0271(9) 0.0334(9) 0.0044(7) 0.0113(8) -0.0005(7)
C40 0.0234(8) 0.0256(8) 0.0186(7) 0.0016(6) 0.0060(6) 0.0003(6)
C41 0.0250(8) 0.0318(9) 0.0279(8) -0.0021(7) 0.0124(7) -0.0022(7)
C42 0.0290(9) 0.0304(9) 0.0317(9) -0.0068(7) 0.0131(7) -0.0068(7)
C43 0.0273(8) 0.0289(9) 0.0219(8) -0.0037(7) 0.0064(7) 0.0015(7)
C44 0.0268(8) 0.0356(10) 0.0273(9) -0.0034(7) 0.0126(7) -0.0021(7)
C45 0.0275(8) 0.0302(9) 0.0290(9) -0.0029(7) 0.0113(7) -0.0063(7)
O46 0.0352(7) 0.0368(7) 0.0421(7) -0.0142(6) 0.0191(6) -0.0023(5)
C47 0.0452(12) 0.0518(13) 0.0567(13) -0.0209(11) 0.0294(10) -0.0030(10)
C48 0.0328(9) 0.0253(9) 0.0387(10) -0.0065(8) 0.0099(8) -0.0029(7)
C49 0.0245(8) 0.0308(9) 0.0262(8) 0.0007(7) 0.0074(7) -0.0018(7)
C50 0.0270(8) 0.0355(10) 0.0278(9) -0.0004(7) 0.0092(7) 0.0002(7)
C51 0.0332(9) 0.0375(10) 0.0383(10) 0.0067(8) 0.0165(8) 0.0061(8)
C52 0.0239(9) 0.0552(14) 0.0604(13) 0.0127(11) 0.0123(9) 0.0047(9)
C53 0.0265(10) 0.0522(14) 0.069(2) 0.0005(12) 0.0015(10) -0.0087(9)
C54 0.0289(9) 0.0371(11) 0.0506(12) -0.0020(9) 0.0057(9) -0.0048(8)
O55 0.0246(7) 0.0737(12) 0.112(2) 0.0121(11) 0.0148(8) 0.0096(7)
C56 0.0214(12) 0.108(3) 0.195(4) 0.005(3) 0.002(2) 0.0014(14)
N1A 0.0439(9) 0.0469(11) 0.0305(8) 0.0043(8) 0.0074(7) 0.0114(8)
C2A 0.0311(9) 0.0467(12) 0.0235(9) 0.0015(8) 0.0066(7) 0.0050(8)
C3A 0.0436(11) 0.0411(11) 0.0361(10) 0.0017(9) 0.0138(9) 0.0032(9)
N1B 0.102(2) 0.117(3) 0.162(3) 0.022(2) 0.049(2) -0.012(2)
C2B 0.066(2) 0.089(2) 0.096(2) 0.027(2) 0.045(2) 0.017(2)
C3B 0.091(3) 0.148(4) 0.219(5) 0.093(4) 0.100(3) 0.034(2)

loop_
_atom_site_label
_atom_site_type_symbol
_atom_site_fract_x
_atom_site_fract_y
_atom_site_fract_z
_atom_site_U_iso_or_equiv
_atom_site_thermal_displace_type
_atom_site_occupancy
_atom_site_calc_flag
_atom_site_refinement_flags
N1 N 0.96726(9) 0.12437(7) 0.22162(8) 0.0236(3) Uani 1 d .
H1N H 0.9523(12) 0.0905(10) 0.2493(12) 0.032(5) Uiso 1 d .
N2 N 0.76808(9) 0.05358(7) 0.12983(9) 0.0222(3) Uani 1 d .
H2N H 0.7997(12) 0.0318(10) 0.1762(12) 0.034(5) Uiso 1 d .
N3 N 0.72928(9) 0.08785(7) 0.30481(8) 0.0235(3) Uani 1 d .
H3N H 0.7715(13) 0.0562(10) 0.3102(12) 0.039(5) Uiso 1 d .
N4 N 0.92027(9) 0.16529(7) 0.38892(9) 0.0236(3) Uani 1 d .
H4N H 0.8820(14) 0.1918(11) 0.3477(13) 0.043(6) Uiso 1 d .
C1 C 1.01615(10) 0.18293(8) 0.25845(10) 0.0244(3) Uani 1 d .
C2 C 1.02803(11) 0.22079(9) 0.19434(11) 0.0289(4) Uani 1 d .
H2 H 1.05837(11) 0.26500(9) 0.20041(11) 0.035 Uiso 1 d R
C3 C 0.98673(11) 0.18346(9) 0.11733(11) 0.0275(4) Uani 1 d .
H3 H 0.98540(11) 0.19762(9) 0.06235(11) 0.033 Uiso 1 d R
C4 C 0.94952(10) 0.12364(8) 0.13517(10) 0.0233(3) Uani 1 d .
C5 C 0.89535(10) 0.06626(8) 0.07653(10) 0.0232(3) Uani 1 d .
C6 C 0.79760(10) 0.07186(8) 0.06589(10) 0.0227(3) Uani 1 d .
C7 C 0.72415(11) 0.09370(9) -0.00143(10) 0.0275(4) Uani 1 d .
H7 H 0.72411(11) 0.11049(9) -0.05502(10) 0.033 Uiso 1 d R
C8 C 0.64824(11) 0.08741(8) 0.02281(10) 0.0267(4) Uani 1 d .
H8 H 0.58752(11) 0.09824(8) -0.01217(10) 0.032 Uiso 1 d R
C9 C 0.67664(10) 0.06219(8) 0.10395(10) 0.0224(3) Uani 1 d .
C10 C 0.62622(10) 0.04308(8) 0.16140(10) 0.0233(3) Uani 1 d .
C11 C 0.64955(10) 0.09263(8) 0.23650(10) 0.0235(3) Uani 1 d .
C12 C 0.60175(11) 0.14573(9) 0.25441(11) 0.0298(4) Uani 1 d .
H12 H 0.54372(11) 0.16191(9) 0.21820(11) 0.036 Uiso 1 d R
C13 C 0.65283(11) 0.17290(9) 0.33589(10) 0.0283(4) Uani 1 d .
H13 H 0.63569(11) 0.21066(9) 0.36437(10) 0.034 Uiso 1 d R
C14 C 0.73114(10) 0.13569(8) 0.36646(10) 0.0233(3) Uani 1 d .
C15 C 0.80479(10) 0.13173(8) 0.45360(10) 0.0238(3) Uani 1 d .
C16 C 0.89590(10) 0.12618(8) 0.44596(10) 0.0236(3) Uani 1 d .
C17 C 0.96918(11) 0.08830(9) 0.49386(10) 0.0275(4) Uani 1 d .
H17 H 0.97191(11) 0.05596(9) 0.53828(10) 0.033 Uiso 1 d R
C18 C 1.04058(11) 0.10534(9) 0.46648(10) 0.0292(4) Uani 1 d .
H18 H 1.10022(11) 0.08671(9) 0.48960(10) 0.035 Uiso 1 d R
C19 C 1.00947(10) 0.15283(8) 0.40160(10) 0.0244(3) Uani 1 d .
C20 C 1.05839(10) 0.19302(9) 0.35427(10) 0.0261(3) Uani 1 d .
C21 C 0.90306(11) 0.07620(9) -0.01097(10) 0.0292(4) Uani 1 d .
H21A H 0.88102(11) 0.12179(9) -0.03271(10) 0.044 Uiso 1 d R
H21B H 0.96477(11) 0.07226(9) -0.00497(10) 0.044 Uiso 1 d R
H21C H 0.86860(11) 0.04094(9) -0.04961(10) 0.044 Uiso 1 d R
C22 C 0.93123(10) -0.00744(8) 0.10853(10) 0.0232(3) Uani 1 d .
C23 C 0.87705(11) -0.06587(9) 0.07483(10) 0.0274(4) Uani 1 d .
H23 H 0.81647(11) -0.05905(9) 0.03660(10) 0.033 Uiso 1 d R
C24 C 0.90910(11) -0.13313(9) 0.09595(11) 0.0304(4) Uani 1 d .
H24 H 0.87102(11) -0.17256(9) 0.07213(11) 0.037 Uiso 1 d R
C25 C 0.99677(11) -0.14414(9) 0.15141(11) 0.0284(4) Uani 1 d .
C26 C 1.05134(11) -0.08742(9) 0.18663(10) 0.0277(4) Uani 1 d .
H26 H 1.11131(11) -0.09449(9) 0.22611(10) 0.033 Uiso 1 d R
C27 C 1.01816(10) -0.01978(9) 0.16435(10) 0.0253(3) Uani 1 d .
H27 H 1.05645(10) 0.01949(9) 0.18838(10) 0.030 Uiso 1 d R
O28 O 1.02177(9) -0.21313(6) 0.16590(9) 0.0409(3) Uani 1 d .
C29 C 1.11112(14) -0.22715(11) 0.22225(14) 0.0517(6) Uani 1 d .
H29A H 1.12014(14) -0.27695(11) 0.22744(14) 0.078 Uiso 1 d R
H29B H 1.15242(14) -0.20681(11) 0.19950(14) 0.078 Uiso 1 d R
H29C H 1.12097(14) -0.20741(11) 0.27719(14) 0.078 Uiso 1 d R
C30 C 0.52541(10) 0.04989(9) 0.10940(11) 0.0299(4) Uani 1 d .
H30A H 0.51195(10) 0.09742(9) 0.09033(11) 0.045 Uiso 1 d R
H30B H 0.50973(10) 0.01919(9) 0.06115(11) 0.045 Uiso 1 d R
H30C H 0.49173(10) 0.03729(9) 0.14406(11) 0.045 Uiso 1 d R
C31 C 0.64615(10) -0.03357(8) 0.19124(10) 0.0233(3) Uani 1 d .
C32 C 0.64472(11) -0.05652(9) 0.26881(10) 0.0271(4) Uani 1 d .
H32 H 0.63112(11) -0.02360(9) 0.30540(10) 0.033 Uiso 1 d R
C33 C 0.66266(11) -0.12580(9) 0.29523(11) 0.0299(4) Uani 1 d .
H33 H 0.66139(11) -0.14057(9) 0.34911(11) 0.036 Uiso 1 d R
C34 C 0.68253(11) -0.17354(8) 0.24254(11) 0.0277(4) Uani 1 d .
C35 C 0.68283(11) -0.15202(9) 0.16415(11) 0.0294(4) Uani 1 d .
H35 H 0.69644(11) -0.18518(9) 0.12781(11) 0.035 Uiso 1 d R
C36 C 0.66412(11) -0.08330(9) 0.13864(10) 0.0275(4) Uani 1 d .
H36 H 0.66308(11) -0.06936(9) 0.08369(10) 0.033 Uiso 1 d R
O37 O 0.70273(8) -0.24286(6) 0.26155(8) 0.0352(3) Uani 1 d .
C38 C 0.72011(13) -0.26439(10) 0.34746(12) 0.0394(4) Uani 1 d .
H38A H 0.73342(13) -0.31363(10) 0.35273(12) 0.059 Uiso 1 d R
H38B H 0.77011(13) -0.23872(10) 0.38556(12) 0.059 Uiso 1 d R
H38C H 0.66811(13) -0.25551(10) 0.36142(12) 0.059 Uiso 1 d R
C39 C 0.79007(12) 0.06437(9) 0.49785(11) 0.0312(4) Uani 1 d .
H39A H 0.79373(12) 0.02411(9) 0.46515(11) 0.047 Uiso 1 d R
H39B H 0.83533(12) 0.06127(9) 0.55364(11) 0.047 Uiso 1 d R
H39C H 0.73207(12) 0.06595(9) 0.50229(11) 0.047 Uiso 1 d R
C40 C 0.79887(10) 0.19616(8) 0.50646(9) 0.0230(3) Uani 1 d .
C41 C 0.86041(11) 0.25115(9) 0.52395(10) 0.0275(4) Uani 1 d .
H41 H 0.91039(11) 0.24759(9) 0.50566(10) 0.033 Uiso 1 d R
C42 C 0.85118(11) 0.31024(9) 0.56730(11) 0.0298(4) Uani 1 d .
H42 H 0.89365(11) 0.34777(9) 0.57696(11) 0.036 Uiso 1 d R
C43 C 0.78114(11) 0.31615(9) 0.59636(10) 0.0267(4) Uani 1 d .
C44 C 0.72052(11) 0.26155(9) 0.58257(10) 0.0291(4) Uani 1 d .
H44 H 0.67308(11) 0.26384(9) 0.60447(10) 0.035 Uiso 1 d R
C45 C 0.73012(11) 0.20279(9) 0.53790(10) 0.0286(4) Uani 1 d .
H45 H 0.68770(11) 0.16525(9) 0.52846(10) 0.034 Uiso 1 d R
O46 O 0.77891(8) 0.37711(7) 0.63855(8) 0.0366(3) Uani 1 d .
C47 C 0.70485(14) 0.38714(12) 0.66482(14) 0.0482(5) Uani 1 d .
H47A H 0.71066(14) 0.43118(12) 0.69385(14) 0.072 Uiso 1 d R
H47B H 0.65055(14) 0.38700(12) 0.61570(14) 0.072 Uiso 1 d R
H47C H 0.70310(14) 0.34978(12) 0.70227(14) 0.072 Uiso 1 d R
C48 C 1.05594(12) 0.27167(9) 0.37402(12) 0.0331(4) Uani 1 d .
H48A H 0.99488(12) 0.28728(9) 0.35506(12) 0.050 Uiso 1 d R
H48B H 1.08362(12) 0.27866(9) 0.43423(12) 0.050 Uiso 1 d R
H48C H 1.08774(12) 0.29799(9) 0.34553(12) 0.050 Uiso 1 d R
C49 C 1.15555(10) 0.16534(9) 0.38314(10) 0.0277(4) Uani 1 d .
C50 C 1.17161(11) 0.09662(9) 0.36463(11) 0.0303(4) Uani 1 d .
H50 H 1.12170(11) 0.06714(9) 0.33422(11) 0.036 Uiso 1 d R
C51 C 1.25725(12) 0.06950(10) 0.38874(12) 0.0353(4) Uani 1 d .
H51 H 1.26600(12) 0.02180(10) 0.37532(12) 0.042 Uiso 1 d R
C52 C 1.33024(12) 0.11161(12) 0.43276(14) 0.0474(5) Uani 1 d .
C53 C 1.31641(13) 0.17957(12) 0.4521(2) 0.0537(6) Uani 1 d .
H53 H 1.36678(13) 0.20869(12) 0.4823(2) 0.064 Uiso 1 d R
C54 C 1.22955(12) 0.20607(11) 0.42736(13) 0.0413(5) Uani 1 d .
H54 H 1.22137(12) 0.25362(11) 0.44174(13) 0.050 Uiso 1 d R
O55 O 1.41256(9) 0.07945(9) 0.45389(13) 0.0731(5) Uani 1 d .
C56 C 1.4903(2) 0.1221(2) 0.4971(3) 0.1184(15) Uani 1 d .
H56A H 1.5435(2) 0.0945(2) 0.5087(3) 0.178 Uiso 1 d R
H56B H 1.4919(2) 0.1613(2) 0.4621(3) 0.178 Uiso 1 d R
H56C H 1.4872(2) 0.1387(2) 0.5496(3) 0.178 Uiso 1 d R
N1A N 0.87922(11) -0.02495(9) 0.29313(10) 0.0422(4) Uani 1 d .
C2A C 0.89440(12) -0.08383(11) 0.30140(11) 0.0347(4) Uani 1 d .
C3A C 0.91425(13) -0.15826(10) 0.31287(12) 0.0404(4) Uani 1 d .
H3AA H 0.97757(13) -0.16605(10) 0.33040(12) 0.061 Uiso 1 d R
H3AB H 0.88308(13) -0.18192(10) 0.26022(12) 0.061 Uiso 1 d R
H3AC H 0.89210(13) -0.17631(10) 0.35454(12) 0.061 Uiso 1 d R
N1B N 1.3038(2) -0.1092(2) 0.2752(2) 0.1267(12) Uani 1 d .
C2B C 1.3496(2) -0.0676(2) 0.2683(2) 0.0793(9) Uani 1 d .
C3B C 1.4081(2) -0.0111(2) 0.2646(3) 0.140(2) Uani 1 d .
H3BA H 1.4573(2) -0.0273(2) 0.2498(3) 0.211 Uiso 1 d R
H3BB H 1.4287(2) 0.0116(2) 0.3191(3) 0.211 Uiso 1 d R
H3BC H 1.3722(2) 0.0224(2) 0.2241(3) 0.211 Uiso 1 d R

loop_
_atom_type_symbol
_atom_type_description
_atom_type_scat_dispersion_real
_atom_type_scat_dispersion_imag
_atom_type_scat_source
C C 0.0033 0.0016 'International Tables Vol C Tables 4.2.6.8 and 6.1.1.4'
H H 0.0000 0.0000 'International Tables Vol C Tables 4.2.6.8 and 6.1.1.4'
N N 0.0061 0.0033 'International Tables Vol C Tables 4.2.6.8 and 6.1.1.4'
O O 0.0106 0.0060 'International Tables Vol C Tables 4.2.6.8 and 6.1.1.4'

loop_
_geom_angle_atom_site_label_1
_geom_angle_atom_site_label_2
_geom_angle_atom_site_label_3
_geom_angle
C1 N1 C4 110.51(14)
C1 N1 H1N 125.1(12)
C4 N1 H1N 124.2(12)
C6 N2 C9 110.54(13)
C6 N2 H2N 125.2(12)
C9 N2 H2N 123.2(12)
C14 N3 C11 110.38(13)
C14 N3 H3N 124.6(13)
C11 N3 H3N 124.9(13)
C16 N4 C19 109.65(13)
C16 N4 H4N 123.9(13)
C19 N4 H4N 126.3(13)
C2 C1 N1 106.85(14)
C2 C1 C20 129.59(14)
N1 C1 C20 122.91(14)
C1 C2 C3 107.92(14)
C1 C2 H2 126.04(10)
C3 C2 H2 126.04(9)
C4 C3 C2 108.15(15)
C4 C3 H3 126.03(10)
C2 C3 H3 125.82(9)
C3 C4 N1 106.55(14)
C3 C4 C5 130.36(14)
N1 C4 C5 123.05(14)
C6 C5 C4 110.38(12)
C6 C5 C21 108.52(13)
C4 C5 C21 108.14(13)
C6 C5 C22 110.15(13)
C4 C5 C22 112.10(13)
C21 C5 C22 107.42(13)
C7 C6 N2 107.00(14)
C7 C6 C5 131.26(14)
N2 C6 C5 121.74(13)
C6 C7 C8 107.58(14)
C6 C7 H7 126.14(9)
C8 C7 H7 126.28(9)
C9 C8 C7 108.08(14)
C9 C8 H8 126.00(9)
C7 C8 H8 125.91(9)
C8 C9 N2 106.79(14)
C8 C9 C10 131.80(14)
N2 C9 C10 121.40(13)
C9 C10 C11 111.05(13)
C9 C10 C30 107.92(13)
C11 C10 C30 108.29(13)
C9 C10 C31 110.00(12)
C11 C10 C31 111.01(13)
C30 C10 C31 108.46(13)
C12 C11 N3 106.68(14)
C12 C11 C10 131.19(14)
N3 C11 C10 122.08(13)
C11 C12 C13 108.20(14)
C11 C12 H12 126.00(9)
C13 C12 H12 125.80(9)
C14 C13 C12 107.67(14)
C14 C13 H13 126.13(9)
C12 C13 H13 126.19(9)
C13 C14 N3 107.03(14)
C13 C14 C15 132.47(14)
N3 C14 C15 119.75(13)
C16 C15 C14 110.80(13)
C16 C15 C40 111.64(13)
C14 C15 C40 109.40(12)
C16 C15 C39 107.69(13)
C14 C15 C39 107.97(13)
C40 C15 C39 109.24(13)
C17 C16 N4 107.37(14)
C17 C16 C15 129.37(15)
N4 C16 C15 123.13(14)
C16 C17 C18 107.91(15)
C16 C17 H17 126.03(10)
C18 C17 H17 126.06(9)
C19 C18 C17 108.06(14)
C19 C18 H18 126.17(9)
C17 C18 H18 125.77(9)
C18 C19 N4 107.01(14)
C18 C19 C20 130.48(14)
N4 C19 C20 122.25(14)
C19 C20 C1 112.42(13)
C19 C20 C48 108.63(13)
C1 C20 C48 108.47(14)
C19 C20 C49 108.41(13)
C1 C20 C49 107.48(13)
C48 C20 C49 111.48(13)
C5 C21 H21A 109.40(9)
C5 C21 H21B 109.14(9)
H21A C21 H21B 109.5
C5 C21 H21C 109.86(9)
H21A C21 H21C 109.5
H21B C21 H21C 109.5
C27 C22 C23 117.52(15)
C27 C22 C5 123.18(14)
C23 C22 C5 119.07(14)
C24 C23 C22 121.1(2)
C24 C23 H23 119.38(10)
C22 C23 H23 119.49(9)
C23 C24 C25 120.3(2)
C23 C24 H24 119.97(10)
C25 C24 H24 119.77(10)
O28 C25 C26 125.1(2)
O28 C25 C24 115.01(15)
C26 C25 C24 119.8(2)
C25 C26 C27 119.21(15)
C25 C26 H26 120.44(10)
C27 C26 H26 120.35(9)
C22 C27 C26 122.0(2)
C22 C27 H27 118.97(9)
C26 C27 H27 119.02(9)
C25 O28 C29 117.14(15)
O28 C29 H29A 109.13(10)
O28 C29 H29B 109.15(11)
H29A C29 H29B 109.5
O28 C29 H29C 110.13(11)
H29A C29 H29C 109.5
H29B C29 H29C 109.5
C10 C30 H30A 109.44(9)
C10 C30 H30B 109.27(9)
H30A C30 H30B 109.5
C10 C30 H30C 109.70(9)
H30A C30 H30C 109.5
H30B C30 H30C 109.5
C32 C31 C36 117.59(15)
C32 C31 C10 122.32(14)
C36 C31 C10 120.07(14)
C31 C32 C33 122.0(2)
C31 C32 H32 119.11(9)
C33 C32 H32 118.92(10)
C34 C33 C32 119.1(2)
C34 C33 H33 120.27(10)
C32 C33 H33 120.65(10)
O37 C34 C35 115.22(15)
O37 C34 C33 124.9(2)
C35 C34 C33 119.9(2)
C36 C35 C34 120.2(2)
C36 C35 H35 120.04(10)
C34 C35 H35 119.71(10)
C35 C36 C31 121.2(2)
C35 C36 H36 119.42(10)
C31 C36 H36 119.41(10)
C34 O37 C38 117.09(14)
O37 C38 H38A 109.19(9)
O37 C38 H38B 109.90(9)
H38A C38 H38B 109.5
O37 C38 H38C 109.32(9)
H38A C38 H38C 109.5
H38B C38 H38C 109.5
C15 C39 H39A 109.52(9)
C15 C39 H39B 109.40(9)
H39A C39 H39B 109.5
C15 C39 H39C 109.49(9)
H39A C39 H39C 109.5
H39B C39 H39C 109.5
C45 C40 C41 116.58(15)
C45 C40 C15 121.14(14)
C41 C40 C15 122.27(14)
C42 C41 C40 121.46(15)
C42 C41 H41 119.41(9)
C40 C41 H41 119.13(9)
C41 C42 C43 120.8(2)
C41 C42 H42 119.52(9)
C43 C42 H42 119.71(10)
O46 C43 C42 115.54(15)
O46 C43 C44 125.17(15)
C42 C43 C44 119.3(2)
C43 C44 C45 119.22(15)
C43 C44 H44 120.43(10)
C45 C44 H44 120.33(9)
C44 C45 C40 122.6(2)
C44 C45 H45 118.69(10)
C40 C45 H45 118.68(9)
C43 O46 C47 117.27(14)
O46 C47 H47A 109.86(10)
O46 C47 H47B 109.10(10)
H47A C47 H47B 109.5
O46 C47 H47C 109.45(11)
H47A C47 H47C 109.5
H47B C47 H47C 109.5
C20 C48 H48A 109.44(9)
C20 C48 H48B 109.05(9)
H48A C48 H48B 109.5
C20 C48 H48C 109.92(9)
H48A C48 H48C 109.5
H48B C48 H48C 109.5
C54 C49 C50 117.1(2)
C54 C49 C20 123.0(2)
C50 C49 C20 119.84(14)
C51 C50 C49 122.0(2)
C51 C50 H50 118.94(11)
C49 C50 H50 119.02(10)
C50 C51 C52 119.6(2)
C50 C51 H51 119.96(11)
C52 C51 H51 120.44(12)
C53 C52 O55 125.4(2)
C53 C52 C51 119.6(2)
O55 C52 C51 114.9(2)
C52 C53 C54 120.0(2)
C52 C53 H53 119.66(11)
C54 C53 H53 120.33(12)
C49 C54 C53 121.6(2)
C49 C54 H54 119.77(11)
C53 C54 H54 118.65(12)
C52 O55 C56 116.7(2)
O55 C56 H56A 109.44(15)
O55 C56 H56B 109.7(2)
H56A C56 H56B 109.5
O55 C56 H56C 109.2(2)
H56A C56 H56C 109.5
H56B C56 H56C 109.5
N1A C2A C3A 179.4(2)
C2A C3A H3AA 110.38(11)
C2A C3A H3AB 108.71(10)
H3AA C3A H3AB 110.4
C2A C3A H3AC 109.08(11)
H3AA C3A H3AC 110.4
H3AB C3A H3AC 107.7
N1B C2B C3B 175.8(4)
C2B C3B H3BA 112.2(2)
C2B C3B H3BB 107.2(2)
H3BA C3B H3BB 111.5
C2B C3B H3BC 107.2(2)
H3BA C3B H3BC 111.5
H3BB C3B H3BC 107.0

loop_
_geom_bond_atom_site_label_1
_geom_bond_atom_site_label_2
_geom_bond_distance
N1 C1 1.376(2)
N1 C4 1.383(2)
N1 H1N 0.88(2)
N2 C6 1.372(2)
N2 C9 1.379(2)
N2 H2N 0.87(2)
N3 C14 1.377(2)
N3 C11 1.379(2)
N3 H3N 0.89(2)
N4 C16 1.382(2)
N4 C19 1.387(2)
N4 H4N 0.90(2)
C1 C2 1.371(2)
C1 C20 1.523(2)
C2 C3 1.419(2)
C2 H2 0.96
C3 C4 1.371(2)
C3 H3 0.96
C4 C5 1.519(2)
C5 C6 1.515(2)
C5 C21 1.539(2)
C5 C22 1.540(2)
C6 C7 1.371(2)
C7 C8 1.423(2)
C7 H7 0.96
C8 C9 1.365(2)
C8 H8 0.96
C9 C10 1.516(2)
C10 C11 1.516(2)
C10 C30 1.539(2)
C10 C31 1.542(2)
C11 C12 1.369(2)
C12 C13 1.420(2)
C12 H12 0.96
C13 C14 1.369(2)
C13 H13 0.96
C14 C15 1.518(2)
C15 C16 1.516(2)
C15 C40 1.542(2)
C15 C39 1.547(2)
C16 C17 1.366(2)
C17 C18 1.419(2)
C17 H17 0.96
C18 C19 1.369(2)
C18 H18 0.96
C19 C20 1.516(2)
C20 C48 1.540(2)
C20 C49 1.546(2)
C21 H21A 0.96
C21 H21B 0.96
C21 H21C 0.96
C22 C27 1.390(2)
C22 C23 1.400(2)
C23 C24 1.380(2)
C23 H23 0.96
C24 C25 1.393(2)
C24 H24 0.96
C25 O28 1.371(2)
C25 C26 1.383(2)
C26 C27 1.394(2)
C26 H26 0.96
C27 H27 0.96
O28 C29 1.428(2)
C29 H29A 0.96
C29 H29B 0.96
C29 H29C 0.96
C30 H30A 0.96
C30 H30B 0.96
C30 H30C 0.96
C31 C32 1.390(2)
C31 C36 1.399(2)
C32 C33 1.391(2)
C32 H32 0.96
C33 C34 1.389(2)
C33 H33 0.96
C34 O37 1.371(2)
C34 C35 1.388(2)
C35 C36 1.378(2)
C35 H35 0.96
C36 H36 0.96
O37 C38 1.435(2)
C38 H38A 0.96
C38 H38B 0.96
C38 H38C 0.96
C39 H39A 0.96
C39 H39B 0.96
C39 H39C 0.96
C40 C45 1.392(2)
C40 C41 1.396(2)
C41 C42 1.381(2)
C41 H41 0.96
C42 C43 1.384(2)
C42 H42 0.96
C43 O46 1.371(2)
C43 C44 1.385(2)
C44 C45 1.390(2)
C44 H44 0.96
C45 H45 0.96
O46 C47 1.423(2)
C47 H47A 0.96
C47 H47B 0.96
C47 H47C 0.96
C48 H48A 0.96
C48 H48B 0.96
C48 H48C 0.96
C49 C54 1.387(2)
C49 C50 1.393(2)
C50 C51 1.383(2)
C50 H50 0.96
C51 C52 1.391(3)
C51 H51 0.96
C52 C53 1.374(3)
C52 O55 1.379(2)
C53 C54 1.395(3)
C53 H53 0.96
C54 H54 0.96
O55 C56 1.444(3)
C56 H56A 0.96
C56 H56B 0.96
C56 H56C 0.96
N1A C2A 1.147(2)
C2A C3A 1.452(3)
C3A H3AA 0.96
C3A H3AB 0.96
C3A H3AC 0.96
N1B C2B 1.116(4)
C2B C3B 1.445(5)
C3B H3BA 0.96
C3B H3BB 0.96
C3B H3BC 0.96
